data_4112819
loop_
_publ_author_name
'Timothy B. Clark'
'K. A. Woerpel'

_publ_section_title
;
 Formation and Utility of Oxasilacyclopentenes Derived from Functionalized
 Alkynes
;
_journal_name_full 'Journal of the American Chemical Society'
_journal_page_first 9522
_journal_page_last 9523
_journal_paper_doi 10.1021/ja047498f
_journal_volume 126
_journal_year 2004
_chemical_formula_sum 'C40 H59 N O4 Si2'
_chemical_formula_weight 674.06
_chemical_name_systematic
; 
 ? 
;
_space_group_IT_number 2
_symmetry_cell_setting triclinic
_symmetry_space_group_name_Hall '-P 1'
_symmetry_space_group_name_H-M 'P -1'
_atom_sites_solution_hydrogens mixed
_atom_sites_solution_primary direct
_atom_sites_solution_secondary difmap
_audit_creation_method SHELXTL
_cell_angle_alpha 73.068(4)
_cell_angle_beta 89.726(5)
_cell_angle_gamma 73.451(4)
_cell_formula_units_Z 2
_cell_length_a 9.034(2)
_cell_length_b 14.237(4)
_cell_length_c 16.346(4)
_cell_measurement_temperature 163(2)
_cell_volume 1920.9(8)
_computing_cell_refinement 'Bruker SMART/SAINT'
_computing_data_collection 'Bruker SMART'
_computing_data_reduction 'Bruker SAINT'
_computing_molecular_graphics 'Bruker SHELXTL'
_computing_publication_material 'Bruker SHELXTL'
_computing_structure_refinement 'Bruker SHELXTL'
_computing_structure_solution 'Bruker SHELXTL'
_diffrn_ambient_temperature 163(2)
_diffrn_measured_fraction_theta_full 0.937
_diffrn_measured_fraction_theta_max 0.937
_diffrn_measurement_device_type 'CCD area detector'
_diffrn_measurement_method 'omega scans'
_diffrn_radiation_monochromator graphite
_diffrn_radiation_source 'sealed tube'
_diffrn_radiation_type MoK\a
_diffrn_radiation_wavelength 0.71073
_diffrn_reflns_av_R_equivalents 0.0332
_diffrn_reflns_av_sigmaI/netI 0.0518
_diffrn_reflns_limit_h_max 11
_diffrn_reflns_limit_h_min -11
_diffrn_reflns_limit_k_max 18
_diffrn_reflns_limit_k_min -18
_diffrn_reflns_limit_l_max 21
_diffrn_reflns_limit_l_min -20
_diffrn_reflns_number 20133
_diffrn_reflns_theta_full 28.31
_diffrn_reflns_theta_max 28.31
_diffrn_reflns_theta_min 1.31
_diffrn_standards_decay_% '< 1.0'
_diffrn_standards_interval_count 'initial 50 frames recollected'
_diffrn_standards_number '50 frames'
_exptl_absorpt_coefficient_mu 0.132
_exptl_absorpt_correction_T_max 0.9805
_exptl_absorpt_correction_T_min 0.9615
_exptl_absorpt_correction_type multi-scan
_exptl_absorpt_process_details 'Bruker SADABS'
_exptl_crystal_colour colorless
_exptl_crystal_density_diffrn 1.165
_exptl_crystal_density_meas ?
_exptl_crystal_description Irregular_plate
_exptl_crystal_F_000 732
_exptl_crystal_size_max 0.30
_exptl_crystal_size_mid 0.21
_exptl_crystal_size_min 0.15
_refine_diff_density_max 0.677
_refine_diff_density_min -0.773
_refine_diff_density_rms 0.057
_refine_ls_extinction_method none
_refine_ls_goodness_of_fit_ref 1.039
_refine_ls_hydrogen_treatment mixed
_refine_ls_matrix_type full
_refine_ls_number_parameters 563
_refine_ls_number_reflns 8952
_refine_ls_number_restraints 0
_refine_ls_restrained_S_all 1.039
_refine_ls_R_factor_all 0.0749
_refine_ls_R_factor_gt 0.0487
_refine_ls_shift/su_max 0.001
_refine_ls_shift/su_mean 0.000
_refine_ls_structure_factor_coef Fsqd
_refine_ls_weighting_details 'calc w=1/[\s^2^(Fo^2^)+(0.0554P)^2^+1.1055P] where P=(Fo^2^+2Fc^2^)/3'
_refine_ls_weighting_scheme calc
_refine_ls_wR_factor_gt 0.1175
_refine_ls_wR_factor_ref 0.1324
_reflns_number_gt 6432
_reflns_number_total 8952
_reflns_threshold_expression >2sigma(I)
_cod_data_source_file ja047498fsi20040429_040038.cif
_cod_data_source_block kaw53
_cod_depositor_comments
;
The following automatic conversions were performed:

'_exptl_crystal_density_meas' value 'n/a' was changed to '?' - the
value is perceived as not measured.

Automatic conversion script
Id: cif_fix_values 3008 2015-01-20 13:52:24Z robertas 

The following automatic conversions were performed:

'_atom_sites_solution_hydrogens' value 'difmap/geom' was changed to
'mixed'.

Automatic conversion script
Id: cif_fix_values 6452 2018-10-05 10:23:21Z andrius 
;
_cod_original_cell_volume 1920.7(9)
_cod_database_code 4112819

loop_
_symmetry_equiv_pos_as_xyz
'x, y, z'
'-x, -y, -z'

loop_
_atom_site_label
_atom_site_type_symbol
_atom_site_fract_x
_atom_site_fract_y
_atom_site_fract_z
_atom_site_U_iso_or_equiv
_atom_site_adp_type
_atom_site_occupancy
_atom_site_symmetry_multiplicity
_atom_site_calc_flag
_atom_site_refinement_flags
_atom_site_disorder_assembly
_atom_site_disorder_group
Si1 Si 0.02700(6) 0.18320(4) 0.33784(3) 0.01619(12) Uani 1 1 d . . .
Si2 Si -0.39260(7) 0.80854(5) 0.19849(4) 0.03006(15) Uani 1 1 d . . .
O1 O -0.24133(17) 0.28616(11) 0.09599(9) 0.0266(3) Uani 1 1 d . . .
O2 O -0.13720(16) 0.59398(10) 0.00540(9) 0.0231(3) Uani 1 1 d . . .
O3 O -0.05448(14) 0.20521(9) 0.42487(8) 0.0181(3) Uani 1 1 d . . .
O4 O -0.28647(17) 0.68763(10) 0.23397(9) 0.0250(3) Uani 1 1 d . A .
N1 N -0.20608(18) 0.44457(12) 0.03154(10) 0.0192(3) Uani 1 1 d . . .
C1 C -0.1180(2) 0.29852(14) 0.25989(11) 0.0160(4) Uani 1 1 d . . .
C2 C -0.0808(2) 0.35439(14) 0.17009(11) 0.0166(4) Uani 1 1 d . . .
C3 C -0.1861(2) 0.35345(15) 0.09814(12) 0.0196(4) Uani 1 1 d . . .
C4 C -0.1418(2) 0.51276(15) 0.05412(12) 0.0187(4) Uani 1 1 d . . .
C5 C -0.0885(2) 0.46867(14) 0.14916(12) 0.0169(4) Uani 1 1 d . . .
C6 C -0.2062(2) 0.52911(14) 0.19822(12) 0.0174(4) Uani 1 1 d . A .
H6A H -0.3123 0.5455 0.1699 0.021 Uiso 1 1 calc R . .
C7 C -0.2038(2) 0.46743(14) 0.29059(12) 0.0178(4) Uani 1 1 d . . .
C8 C -0.1713(2) 0.36624(14) 0.31734(11) 0.0156(4) Uani 1 1 d . . .
C9 C -0.1787(2) 0.30044(14) 0.40986(12) 0.0172(4) Uani 1 1 d . . .
C10 C -0.2696(2) 0.46137(15) -0.05370(12) 0.0204(4) Uani 1 1 d . . .
C11 C -0.2047(2) 0.39055(17) -0.09635(13) 0.0246(4) Uani 1 1 d . . .
C12 C -0.2619(3) 0.40755(19) -0.17959(14) 0.0290(5) Uani 1 1 d . . .
C13 C -0.3826(3) 0.4940(2) -0.21927(14) 0.0333(5) Uani 1 1 d . . .
C14 C -0.4463(3) 0.5641(2) -0.17619(14) 0.0347(5) Uani 1 1 d . . .
C15 C -0.3906(2) 0.54881(18) -0.09259(14) 0.0281(5) Uani 1 1 d . . .
C16 C -0.1734(2) 0.63040(15) 0.19216(13) 0.0214(4) Uani 1 1 d . . .
C17 C -0.5087(6) 0.8260(4) 0.2903(3) 0.0254(16) Uiso 0.70 1 d P A 1
H17A H -0.5939 0.8921 0.2687 0.030 Uiso 0.70 1 calc PR A 1
C18 C -0.5869(6) 0.7367(4) 0.3208(3) 0.0341(13) Uiso 0.70 1 d P A 1
H18A H -0.6489 0.7461 0.3687 0.051 Uiso 0.70 1 calc PR A 1
H18B H -0.5062 0.6702 0.3394 0.051 Uiso 0.70 1 calc PR A 1
H18C H -0.6539 0.7383 0.2731 0.051 Uiso 0.70 1 calc PR A 1
C19 C -0.4226(5) 0.8311(3) 0.3661(3) 0.0291(10) Uiso 0.70 1 d P A 1
H19A H -0.4936 0.8403 0.4106 0.044 Uiso 0.70 1 calc PR A 1
H19B H -0.3796 0.8892 0.3485 0.044 Uiso 0.70 1 calc PR A 1
H19C H -0.3381 0.7671 0.3890 0.044 Uiso 0.70 1 calc PR A 1
C20 C -0.5063(3) 0.8479(2) 0.0932(2) 0.0359(7) Uiso 0.80 1 d P A 1
H20A H -0.4547 0.8923 0.0512 0.043 Uiso 0.80 1 calc PR A 1
C21 C -0.5068(4) 0.7596(3) 0.0579(2) 0.0437(8) Uiso 0.80 1 d P A 1
H21A H -0.5686 0.7872 0.0024 0.066 Uiso 0.80 1 calc PR A 1
H21B H -0.5517 0.7116 0.0983 0.066 Uiso 0.80 1 calc PR A 1
H21C H -0.4002 0.7235 0.0503 0.066 Uiso 0.80 1 calc PR A 1
C22 C -0.6726(5) 0.9138(3) 0.0916(3) 0.0524(9) Uiso 0.80 1 d P A 1
H22A H -0.7257 0.9319 0.0345 0.079 Uiso 0.80 1 calc PR A 1
H22B H -0.6722 0.9768 0.1046 0.079 Uiso 0.80 1 calc PR A 1
H22C H -0.7268 0.8753 0.1346 0.079 Uiso 0.80 1 calc PR A 1
C23 C -0.2542(3) 0.8946(2) 0.18513(19) 0.0286(6) Uiso 0.80 1 d P A 1
H23A H -0.1996 0.8787 0.2428 0.034 Uiso 0.80 1 calc PR A 1
C24 C -0.1307(3) 0.8734(2) 0.1241(2) 0.0352(6) Uiso 0.80 1 d P A 1
H24A H -0.0649 0.9183 0.1205 0.053 Uiso 0.80 1 calc PR A 1
H24B H -0.1804 0.8867 0.0670 0.053 Uiso 0.80 1 calc PR A 1
H24C H -0.0671 0.8014 0.1454 0.053 Uiso 0.80 1 calc PR A 1
C25 C -0.3489(4) 1.0075(2) 0.1584(2) 0.0331(7) Uiso 0.80 1 d P A 1
H25A H -0.2791 1.0502 0.1521 0.050 Uiso 0.80 1 calc PR A 1
H25B H -0.4195 1.0202 0.2024 0.050 Uiso 0.80 1 calc PR A 1
H25C H -0.4091 1.0248 0.1036 0.050 Uiso 0.80 1 calc PR A 1
C17B C -0.5265(12) 0.8181(8) 0.2906(7) 0.012(3) Uiso 0.30 1 d P A 2
H17B H -0.5978 0.8899 0.2743 0.015 Uiso 0.30 1 calc PR A 2
C18B C -0.6214(12) 0.7499(8) 0.3093(7) 0.028(3) Uiso 0.30 1 d P A 2
H18D H -0.6828 0.7607 0.3572 0.042 Uiso 0.30 1 calc PR A 2
H18E H -0.5550 0.6785 0.3251 0.042 Uiso 0.30 1 calc PR A 2
H18F H -0.6910 0.7639 0.2586 0.042 Uiso 0.30 1 calc PR A 2
C19B C -0.4197(11) 0.8025(8) 0.3733(6) 0.028(2) Uiso 0.30 1 d P A 2
H19D H -0.4834 0.8058 0.4217 0.043 Uiso 0.30 1 calc PR A 2
H19E H -0.3690 0.8569 0.3618 0.043 Uiso 0.30 1 calc PR A 2
H19F H -0.3408 0.7354 0.3875 0.043 Uiso 0.30 1 calc PR A 2
C20B C -0.5503(10) 0.7920(7) 0.1132(6) 0.0140(17) Uiso 0.20 1 d P A 2
H20B H -0.5798 0.7288 0.1435 0.017 Uiso 0.20 1 calc PR A 2
C21B C -0.4662(13) 0.7718(8) 0.0301(7) 0.023(2) Uiso 0.20 1 d P A 2
H21D H -0.5404 0.7643 -0.0093 0.034 Uiso 0.20 1 calc PR A 2
H21E H -0.3787 0.7088 0.0480 0.034 Uiso 0.20 1 calc PR A 2
H21F H -0.4284 0.8300 0.0010 0.034 Uiso 0.20 1 calc PR A 2
C22B C -0.6957(11) 0.8791(8) 0.0905(6) 0.0174(19) Uiso 0.20 1 d P A 2
H22D H -0.7645 0.8677 0.0506 0.026 Uiso 0.20 1 calc PR A 2
H22E H -0.6711 0.9433 0.0632 0.026 Uiso 0.20 1 calc PR A 2
H22F H -0.7475 0.8838 0.1426 0.026 Uiso 0.20 1 calc PR A 2
C23B C -0.3166(11) 0.8946(7) 0.1469(6) 0.0182(18) Uiso 0.20 1 d P A 2
H23B H -0.3208 0.8958 0.0854 0.022 Uiso 0.20 1 calc PR A 2
C24B C -0.1432(14) 0.8658(9) 0.1782(8) 0.035(3) Uiso 0.20 1 d P A 2
H24D H -0.0901 0.7958 0.1774 0.053 Uiso 0.20 1 calc PR A 2
H24E H -0.1345 0.8697 0.2368 0.053 Uiso 0.20 1 calc PR A 2
H24F H -0.0953 0.9139 0.1401 0.053 Uiso 0.20 1 calc PR A 2
C25B C -0.4104(15) 1.0081(9) 0.1494(8) 0.029(2) Uiso 0.20 1 d P A 2
H25D H -0.3587 1.0575 0.1171 0.043 Uiso 0.20 1 calc PR A 2
H25E H -0.4133 1.0091 0.2091 0.043 Uiso 0.20 1 calc PR A 2
H25F H -0.5165 1.0268 0.1236 0.043 Uiso 0.20 1 calc PR A 2
C26 C -0.1583(2) 0.35187(14) 0.47748(12) 0.0189(4) Uani 1 1 d . . .
C27 C -0.2742(2) 0.43782(15) 0.48439(13) 0.0221(4) Uani 1 1 d . . .
C28 C -0.2542(3) 0.48740(16) 0.54332(13) 0.0269(4) Uani 1 1 d . . .
C29 C -0.1204(3) 0.45058(17) 0.59795(14) 0.0290(5) Uani 1 1 d . . .
C30 C -0.0069(3) 0.36365(17) 0.59408(14) 0.0289(5) Uani 1 1 d . . .
C31 C -0.0256(2) 0.31484(15) 0.53400(13) 0.0225(4) Uani 1 1 d . . .
C32 C -0.3320(2) 0.27354(17) 0.41771(13) 0.0221(4) Uani 1 1 d . . .
C33 C 0.0077(2) 0.05899(15) 0.32490(13) 0.0222(4) Uani 1 1 d . . .
C34 C 0.1227(3) -0.03681(17) 0.38640(16) 0.0313(5) Uani 1 1 d . . .
C35 C -0.1565(3) 0.05195(18) 0.34220(16) 0.0300(5) Uani 1 1 d . . .
C36 C 0.0344(3) 0.05816(18) 0.23167(14) 0.0289(5) Uani 1 1 d . . .
C37 C 0.2327(2) 0.19133(15) 0.34515(13) 0.0220(4) Uani 1 1 d . . .
C38 C 0.3299(3) 0.1628(2) 0.27402(16) 0.0322(5) Uani 1 1 d . . .
C39 C 0.3177(3) 0.12072(18) 0.43263(16) 0.0306(5) Uani 1 1 d . . .
C40 C 0.2219(2) 0.30243(17) 0.34063(15) 0.0268(4) Uani 1 1 d . . .
H1 H -0.204(2) 0.2701(16) 0.2511(13) 0.020(5) Uiso 1 1 d . . .
H2 H 0.020(2) 0.3215(15) 0.1577(13) 0.017(5) Uiso 1 1 d . . .
H5 H 0.011(2) 0.4773(16) 0.1580(13) 0.018(5) Uiso 1 1 d . . .
H7 H -0.231(2) 0.5078(16) 0.3281(14) 0.023(6) Uiso 1 1 d . . .
H11 H -0.119(3) 0.3319(19) -0.0676(15) 0.033(6) Uiso 1 1 d . . .
H12 H -0.220(3) 0.3581(18) -0.2091(15) 0.028(6) Uiso 1 1 d . . .
H13 H -0.424(3) 0.5052(19) -0.2772(17) 0.039(7) Uiso 1 1 d . . .
H14 H -0.524(3) 0.625(2) -0.1995(17) 0.038(7) Uiso 1 1 d . . .
H15 H -0.433(3) 0.5996(19) -0.0614(16) 0.038(7) Uiso 1 1 d . . .
H16A H -0.170(2) 0.6677(17) 0.1339(15) 0.022(5) Uiso 1 1 d . . .
H16B H -0.070(3) 0.6125(17) 0.2204(15) 0.028(6) Uiso 1 1 d . . .
H27 H -0.370(3) 0.4623(18) 0.4476(15) 0.031(6) Uiso 1 1 d . . .
H28 H -0.337(3) 0.5463(17) 0.5470(14) 0.025(6) Uiso 1 1 d . . .
H29 H -0.106(3) 0.4851(17) 0.6376(15) 0.027(6) Uiso 1 1 d . . .
H30 H 0.088(3) 0.3377(19) 0.6329(17) 0.042(7) Uiso 1 1 d . . .
H31 H 0.052(2) 0.2552(17) 0.5322(14) 0.021(5) Uiso 1 1 d . . .
H32A H -0.329(2) 0.2249(17) 0.4731(15) 0.021(5) Uiso 1 1 d . . .
H32B H -0.418(3) 0.3339(18) 0.4119(14) 0.026(6) Uiso 1 1 d . . .
H32C H -0.347(3) 0.2406(18) 0.3738(16) 0.032(6) Uiso 1 1 d . . .
H34B H 0.236(3) -0.0404(17) 0.3760(15) 0.028(6) Uiso 1 1 d . . .
H34C H 0.103(3) -0.098(2) 0.3774(18) 0.049(8) Uiso 1 1 d . . .
H34A H 0.112(3) -0.038(2) 0.4463(18) 0.040(7) Uiso 1 1 d . . .
H35B H -0.163(3) -0.013(2) 0.3350(16) 0.038(7) Uiso 1 1 d . . .
H35A H -0.235(3) 0.109(2) 0.3007(17) 0.036(7) Uiso 1 1 d . . .
H35C H -0.179(3) 0.0518(19) 0.4040(17) 0.040(7) Uiso 1 1 d . . .
H36A H 0.021(3) -0.005(2) 0.2237(16) 0.036(7) Uiso 1 1 d . . .
H36B H 0.138(3) 0.0619(18) 0.2158(16) 0.035(6) Uiso 1 1 d . . .
H36C H -0.042(3) 0.114(2) 0.1918(17) 0.036(7) Uiso 1 1 d . . .
H38C H 0.348(3) 0.090(2) 0.2777(16) 0.035(6) Uiso 1 1 d . . .
H38A H 0.431(3) 0.176(2) 0.2774(17) 0.046(7) Uiso 1 1 d . . .
H38B H 0.280(3) 0.208(2) 0.2136(18) 0.042(7) Uiso 1 1 d . . .
H39A H 0.343(3) 0.046(2) 0.4374(16) 0.035(6) Uiso 1 1 d . . .
H39B H 0.258(3) 0.1333(18) 0.4807(16) 0.032(6) Uiso 1 1 d . . .
H39C H 0.418(3) 0.1331(19) 0.4405(16) 0.040(7) Uiso 1 1 d . . .
H40A H 0.326(3) 0.3083(18) 0.3480(16) 0.035(6) Uiso 1 1 d . . .
H40C H 0.158(3) 0.3271(18) 0.3843(15) 0.030(6) Uiso 1 1 d . . .
H40B H 0.172(3) 0.3539(19) 0.2828(17) 0.036(7) Uiso 1 1 d . . .

loop_
_atom_site_aniso_label
_atom_site_aniso_U_11
_atom_site_aniso_U_22
_atom_site_aniso_U_33
_atom_site_aniso_U_23
_atom_site_aniso_U_13
_atom_site_aniso_U_12
Si1 0.0169(2) 0.0159(2) 0.0152(3) -0.0055(2) 0.00148(19) -0.00326(19)
Si2 0.0355(3) 0.0260(3) 0.0189(3) -0.0046(2) 0.0065(2) 0.0035(3)
O1 0.0360(8) 0.0284(8) 0.0186(7) -0.0061(6) -0.0006(6) -0.0153(7)
O2 0.0289(7) 0.0207(7) 0.0182(7) -0.0037(6) 0.0067(6) -0.0073(6)
O3 0.0201(6) 0.0162(6) 0.0147(6) -0.0041(5) 0.0014(5) -0.0008(5)
O4 0.0338(8) 0.0195(7) 0.0204(7) -0.0087(6) 0.0082(6) -0.0031(6)
N1 0.0222(8) 0.0217(8) 0.0134(8) -0.0045(6) 0.0030(6) -0.0066(7)
C1 0.0162(8) 0.0188(9) 0.0126(9) -0.0050(7) 0.0016(7) -0.0042(7)
C2 0.0173(9) 0.0189(9) 0.0128(9) -0.0061(7) 0.0029(7) -0.0028(7)
C3 0.0195(9) 0.0230(9) 0.0162(9) -0.0071(8) 0.0055(7) -0.0051(8)
C4 0.0179(9) 0.0229(9) 0.0153(9) -0.0076(8) 0.0062(7) -0.0043(7)
C5 0.0174(9) 0.0188(9) 0.0156(9) -0.0056(7) 0.0039(7) -0.0065(7)
C6 0.0192(9) 0.0178(9) 0.0147(9) -0.0059(7) 0.0032(7) -0.0039(7)
C7 0.0180(9) 0.0207(9) 0.0145(9) -0.0068(7) 0.0040(7) -0.0038(7)
C8 0.0136(8) 0.0203(9) 0.0124(8) -0.0057(7) 0.0013(7) -0.0036(7)
C9 0.0168(9) 0.0185(9) 0.0133(9) -0.0043(7) 0.0020(7) -0.0014(7)
C10 0.0213(9) 0.0302(10) 0.0111(9) -0.0042(8) 0.0036(7) -0.0118(8)
C11 0.0250(10) 0.0304(11) 0.0198(10) -0.0071(9) 0.0027(8) -0.0109(9)
C12 0.0319(11) 0.0432(13) 0.0197(10) -0.0134(10) 0.0063(9) -0.0194(10)
C13 0.0327(12) 0.0552(15) 0.0151(10) -0.0055(10) 0.0014(9) -0.0231(11)
C14 0.0250(11) 0.0471(14) 0.0207(11) 0.0025(10) -0.0029(9) -0.0063(10)
C15 0.0242(10) 0.0356(12) 0.0207(11) -0.0056(9) 0.0037(8) -0.0058(9)
C16 0.0250(10) 0.0203(9) 0.0187(10) -0.0074(8) 0.0062(8) -0.0051(8)
C26 0.0212(9) 0.0200(9) 0.0152(9) -0.0046(7) 0.0058(7) -0.0066(7)
C27 0.0215(10) 0.0246(10) 0.0174(10) -0.0052(8) 0.0045(8) -0.0039(8)
C28 0.0319(11) 0.0247(10) 0.0225(11) -0.0098(9) 0.0077(9) -0.0030(9)
C29 0.0403(12) 0.0309(11) 0.0195(10) -0.0130(9) 0.0052(9) -0.0108(10)
C30 0.0303(11) 0.0347(12) 0.0213(11) -0.0119(9) -0.0027(9) -0.0054(9)
C31 0.0230(10) 0.0227(10) 0.0190(10) -0.0066(8) 0.0003(8) -0.0019(8)
C32 0.0193(9) 0.0283(11) 0.0184(10) -0.0055(9) 0.0036(8) -0.0080(8)
C33 0.0278(10) 0.0187(9) 0.0211(10) -0.0080(8) 0.0030(8) -0.0063(8)
C34 0.0408(13) 0.0195(10) 0.0288(12) -0.0054(9) 0.0004(10) -0.0037(9)
C35 0.0357(12) 0.0278(11) 0.0336(13) -0.0128(10) 0.0072(10) -0.0169(10)
C36 0.0361(12) 0.0306(12) 0.0244(11) -0.0150(10) 0.0041(10) -0.0097(10)
C37 0.0193(9) 0.0241(10) 0.0218(10) -0.0080(8) -0.0002(8) -0.0041(8)
C38 0.0223(11) 0.0426(14) 0.0336(13) -0.0171(11) 0.0079(9) -0.0071(10)
C39 0.0228(11) 0.0318(12) 0.0334(13) -0.0098(10) -0.0049(9) -0.0020(9)
C40 0.0188(10) 0.0301(11) 0.0340(12) -0.0111(10) 0.0011(9) -0.0095(9)

loop_
_atom_type_symbol
_atom_type_description
_atom_type_scat_dispersion_real
_atom_type_scat_dispersion_imag
_atom_type_scat_source
C C 0.0033 0.0016 'International Tables Vol C Tables 4.2.6.8 and 6.1.1.4'
H H 0.0000 0.0000 'International Tables Vol C Tables 4.2.6.8 and 6.1.1.4'
N N 0.0061 0.0033 'International Tables Vol C Tables 4.2.6.8 and 6.1.1.4'
O O 0.0106 0.0060 'International Tables Vol C Tables 4.2.6.8 and 6.1.1.4'
Si Si 0.0817 0.0704 'International Tables Vol C Tables 4.2.6.8 and 6.1.1.4'

loop_
_geom_angle_atom_site_label_1
_geom_angle_atom_site_label_2
_geom_angle_atom_site_label_3
_geom_angle
O3 Si1 C33 110.82(8)
O3 Si1 C1 94.26(7)
C33 Si1 C1 110.64(9)
O3 Si1 C37 107.41(8)
C33 Si1 C37 115.75(9)
C1 Si1 C37 115.75(9)
C23B Si2 O4 120.0(3)
C23B Si2 C20 81.7(4)
O4 Si2 C20 116.10(11)
C23B Si2 C17 120.6(4)
O4 Si2 C17 102.97(18)
C20 Si2 C17 115.37(19)
C23B Si2 C17B 125.9(5)
O4 Si2 C17B 101.2(3)
C20 Si2 C17B 111.6(3)
C17 Si2 C17B 6.2(4)
C23B Si2 C23 25.0(3)
O4 Si2 C23 108.07(10)
C20 Si2 C23 106.60(13)
C17 Si2 C23 107.30(18)
C17B Si2 C23 113.5(3)
C23B Si2 C20B 108.6(4)
O4 Si2 C20B 98.1(2)
C20 Si2 C20B 27.2(2)
C17 Si2 C20B 103.2(3)
C17B Si2 C20B 97.6(4)
C23 Si2 C20B 133.5(3)
C9 O3 Si1 115.75(11)
C16 O4 Si2 128.92(13)
C3 N1 C4 112.51(15)
C3 N1 C10 123.59(16)
C4 N1 C10 123.53(16)
C8 C1 C2 114.82(15)
C8 C1 Si1 100.41(12)
C2 C1 Si1 123.33(13)
C3 C2 C1 113.06(15)
C3 C2 C5 103.49(15)
C1 C2 C5 118.64(15)
O1 C3 N1 124.55(17)
O1 C3 C2 127.59(18)
N1 C3 C2 107.84(15)
O2 C4 N1 124.34(17)
O2 C4 C5 127.73(17)
N1 C4 C5 107.86(15)
C4 C5 C2 103.65(14)
C4 C5 C6 108.33(15)
C2 C5 C6 114.42(15)
C7 C6 C16 110.67(15)
C7 C6 C5 111.92(15)
C16 C6 C5 109.68(15)
C8 C7 C6 123.76(17)
C7 C8 C1 123.70(17)
C7 C8 C9 125.68(16)
C1 C8 C9 110.62(15)
O3 C9 C26 109.23(14)
O3 C9 C32 107.53(15)
C26 C9 C32 110.06(15)
O3 C9 C8 106.57(14)
C26 C9 C8 113.28(15)
C32 C9 C8 109.96(15)
C11 C10 C15 121.28(19)
C11 C10 N1 118.77(18)
C15 C10 N1 119.92(18)
C10 C11 C12 119.3(2)
C13 C12 C11 120.3(2)
C14 C13 C12 119.9(2)
C13 C14 C15 120.9(2)
C10 C15 C14 118.4(2)
O4 C16 C6 109.34(15)
C19 C17 C18 109.0(4)
C19 C17 Si2 115.9(3)
C18 C17 Si2 109.4(3)
C22 C20 C21 109.2(3)
C22 C20 Si2 113.7(2)
C21 C20 Si2 114.9(2)
C24 C23 C25 111.5(2)
C24 C23 Si2 113.40(19)
C25 C23 Si2 109.8(2)
C18B C17B C19B 110.9(9)
C18B C17B Si2 116.6(7)
C19B C17B Si2 107.1(6)
C22B C20B C21B 112.7(8)
C22B C20B Si2 112.9(6)
C21B C20B Si2 110.0(6)
C24B C23B Si2 111.0(7)
C24B C23B C25B 111.5(9)
Si2 C23B C25B 113.0(7)
C31 C26 C27 117.96(18)
C31 C26 C9 121.50(17)
C27 C26 C9 120.54(17)
C28 C27 C26 120.94(19)
C29 C28 C27 120.25(19)
C28 C29 C30 119.64(19)
C29 C30 C31 120.2(2)
C26 C31 C30 120.99(19)
C34 C33 C35 107.81(18)
C34 C33 C36 108.89(17)
C35 C33 C36 108.04(17)
C34 C33 Si1 112.80(15)
C35 C33 Si1 109.89(14)
C36 C33 Si1 109.28(14)
C38 C37 C40 108.87(18)
C38 C37 C39 108.44(18)
C40 C37 C39 107.63(17)
C38 C37 Si1 114.24(14)
C40 C37 Si1 107.51(13)
C39 C37 Si1 109.95(14)

loop_
_geom_bond_atom_site_label_1
_geom_bond_atom_site_label_2
_geom_bond_distance
Si1 O3 1.6680(14)
Si1 C33 1.896(2)
Si1 C1 1.8994(19)
Si1 C37 1.901(2)
Si2 C23B 1.598(9)
Si2 O4 1.6438(15)
Si2 C20 1.860(3)
Si2 C17 1.862(5)
Si2 C17B 1.938(10)
Si2 C23 1.956(3)
Si2 C20B 2.105(8)
O1 C3 1.209(2)
O2 C4 1.210(2)
O3 C9 1.449(2)
O4 C16 1.420(2)
N1 C3 1.395(2)
N1 C4 1.396(2)
N1 C10 1.436(2)
C1 C8 1.517(2)
C1 C2 1.539(3)
C2 C3 1.521(3)
C2 C5 1.543(3)
C4 C5 1.519(3)
C5 C6 1.545(2)
C6 C7 1.506(3)
C6 C16 1.529(3)
C7 C8 1.321(3)
C8 C9 1.542(3)
C9 C26 1.530(3)
C9 C32 1.534(3)
C10 C11 1.384(3)
C10 C15 1.385(3)
C11 C12 1.386(3)
C12 C13 1.379(3)
C13 C14 1.379(4)
C14 C15 1.392(3)
C17 C19 1.498(7)
C17 C18 1.582(7)
C20 C22 1.523(5)
C20 C21 1.529(4)
C23 C24 1.518(4)
C23 C25 1.522(4)
C17B C18B 1.439(15)
C17B C19B 1.589(14)
C20B C22B 1.487(12)
C20B C21B 1.613(14)
C23B C24B 1.550(15)
C23B C25B 1.609(14)
C26 C31 1.391(3)
C26 C27 1.398(3)
C27 C28 1.389(3)
C28 C29 1.382(3)
C29 C30 1.382(3)
C30 C31 1.394(3)
C33 C34 1.534(3)
C33 C35 1.535(3)
C33 C36 1.545(3)
C37 C38 1.533(3)
C37 C40 1.536(3)
C37 C39 1.542(3)

loop_
_geom_torsion_atom_site_label_1
_geom_torsion_atom_site_label_2
_geom_torsion_atom_site_label_3
_geom_torsion_atom_site_label_4
_geom_torsion
C33 Si1 O3 C9 -120.79(13)
C1 Si1 O3 C9 -6.81(13)
C37 Si1 O3 C9 111.88(13)
C23B Si2 O4 C16 -41.9(4)
C20 Si2 O4 C16 53.7(2)
C17 Si2 O4 C16 -179.3(2)
C17B Si2 O4 C16 174.6(3)
C23 Si2 O4 C16 -65.96(19)
C20B Si2 O4 C16 75.1(3)
O3 Si1 C1 C8 24.43(12)
C33 Si1 C1 C8 138.57(11)
C37 Si1 C1 C8 -87.23(13)
O3 Si1 C1 C2 153.59(14)
C33 Si1 C1 C2 -92.27(16)
C37 Si1 C1 C2 41.93(17)
C8 C1 C2 C3 -116.98(17)
Si1 C1 C2 C3 120.18(16)
C8 C1 C2 C5 4.4(2)
Si1 C1 C2 C5 -118.40(16)
C4 N1 C3 O1 174.35(18)
C10 N1 C3 O1 -12.4(3)
C4 N1 C3 C2 -7.3(2)
C10 N1 C3 C2 165.96(16)
C1 C2 C3 O1 -34.1(3)
C5 C2 C3 O1 -163.74(19)
C1 C2 C3 N1 147.59(15)
C5 C2 C3 N1 17.96(18)
C3 N1 C4 O2 175.62(17)
C10 N1 C4 O2 2.4(3)
C3 N1 C4 C5 -7.0(2)
C10 N1 C4 C5 179.74(16)
O2 C4 C5 C2 -164.91(18)
N1 C4 C5 C2 17.84(18)
O2 C4 C5 C6 73.2(2)
N1 C4 C5 C6 -104.08(16)
C3 C2 C5 C4 -21.12(17)
C1 C2 C5 C4 -147.27(16)
C3 C2 C5 C6 96.64(17)
C1 C2 C5 C6 -29.5(2)
C4 C5 C6 C7 156.33(15)
C2 C5 C6 C7 41.3(2)
C4 C5 C6 C16 -80.43(18)
C2 C5 C6 C16 164.51(16)
C16 C6 C7 C8 -154.07(18)
C5 C6 C7 C8 -31.4(2)
C6 C7 C8 C1 5.9(3)
C6 C7 C8 C9 -175.37(16)
C2 C1 C8 C7 8.6(3)
Si1 C1 C8 C7 143.03(16)
C2 C1 C8 C9 -170.36(15)
Si1 C1 C8 C9 -35.90(16)
Si1 O3 C9 C26 -136.17(12)
Si1 O3 C9 C32 104.41(14)
Si1 O3 C9 C8 -13.45(17)
C7 C8 C9 O3 -145.22(18)
C1 C8 C9 O3 33.68(18)
C7 C8 C9 C26 -25.1(3)
C1 C8 C9 C26 153.82(15)
C7 C8 C9 C32 98.5(2)
C1 C8 C9 C32 -82.57(18)
C3 N1 C10 C11 -53.1(2)
C4 N1 C10 C11 119.4(2)
C3 N1 C10 C15 128.8(2)
C4 N1 C10 C15 -58.7(2)
C15 C10 C11 C12 0.0(3)
N1 C10 C11 C12 -178.06(17)
C10 C11 C12 C13 -0.2(3)
C11 C12 C13 C14 0.3(3)
C12 C13 C14 C15 -0.2(3)
C11 C10 C15 C14 0.1(3)
N1 C10 C15 C14 178.16(18)
C13 C14 C15 C10 0.0(3)
Si2 O4 C16 C6 -130.19(15)
C7 C6 C16 O4 -58.7(2)
C5 C6 C16 O4 177.31(15)
C23B Si2 C17 C19 -63.7(6)
O4 Si2 C17 C19 73.4(4)
C20 Si2 C17 C19 -159.1(3)
C17B Si2 C17 C19 147(4)
C23 Si2 C17 C19 -40.5(4)
C20B Si2 C17 C19 175.0(4)
C23B Si2 C17 C18 172.6(5)
O4 Si2 C17 C18 -50.3(4)
C20 Si2 C17 C18 77.2(4)
C17B Si2 C17 C18 24(4)
C23 Si2 C17 C18 -164.1(3)
C20B Si2 C17 C18 51.4(4)
C23B Si2 C20 C22 -105.1(4)
O4 Si2 C20 C22 135.5(2)
C17 Si2 C20 C22 14.9(3)
C17B Si2 C20 C22 20.3(4)
C23 Si2 C20 C22 -104.1(3)
C20B Si2 C20 C22 83.1(6)
C23B Si2 C20 C21 128.0(4)
O4 Si2 C20 C21 8.6(3)
C17 Si2 C20 C21 -112.0(3)
C17B Si2 C20 C21 -106.6(4)
C23 Si2 C20 C21 129.0(2)
C20B Si2 C20 C21 -43.7(5)
C23B Si2 C23 C24 -64.5(8)
O4 Si2 C23 C24 58.5(2)
C20 Si2 C23 C24 -67.0(2)
C17 Si2 C23 C24 168.9(3)
C17B Si2 C23 C24 169.9(4)
C20B Si2 C23 C24 -62.4(4)
C23B Si2 C23 C25 61.0(8)
O4 Si2 C23 C25 -175.99(18)
C20 Si2 C23 C25 58.6(2)
C17 Si2 C23 C25 -65.6(3)
C17B Si2 C23 C25 -64.6(4)
C20B Si2 C23 C25 63.1(4)
C23B Si2 C17B C18B 160.4(8)
O4 Si2 C17B C18B -59.0(8)
C20 Si2 C17B C18B 65.1(8)
C17 Si2 C17B C18B -166(5)
C23 Si2 C17B C18B -174.5(7)
C20B Si2 C17B C18B 40.9(8)
C23B Si2 C17B C19B -74.6(8)
O4 Si2 C17B C19B 65.9(6)
C20 Si2 C17B C19B -170.0(5)
C17 Si2 C17B C19B -41(4)
C23 Si2 C17B C19B -49.6(7)
C20B Si2 C17B C19B 165.8(6)
C23B Si2 C20B C22B -73.9(7)
O4 Si2 C20B C22B 160.6(6)
C20 Si2 C20B C22B -65.3(7)
C17 Si2 C20B C22B 55.2(7)
C17B Si2 C20B C22B 58.1(7)
C23 Si2 C20B C22B -74.8(7)
C23B Si2 C20B C21B 52.9(7)
O4 Si2 C20B C21B -72.5(6)
C20 Si2 C20B C21B 61.5(6)
C17 Si2 C20B C21B -178.0(6)
C17B Si2 C20B C21B -175.1(6)
C23 Si2 C20B C21B 52.0(7)
O4 Si2 C23B C24B -31.3(9)
C20 Si2 C23B C24B -146.7(8)
C17 Si2 C23B C24B 98.7(7)
C17B Si2 C23B C24B 102.7(8)
C23 Si2 C23B C24B 35.6(7)
C20B Si2 C23B C24B -142.7(7)
O4 Si2 C23B C25B -157.4(6)
C20 Si2 C23B C25B 87.2(7)
C17 Si2 C23B C25B -27.4(9)
C17B Si2 C23B C25B -23.4(10)
C23 Si2 C23B C25B -90.4(10)
C20B Si2 C23B C25B 91.2(8)
O3 C9 C26 C31 8.3(2)
C32 C9 C26 C31 126.15(19)
C8 C9 C26 C31 -110.3(2)
O3 C9 C26 C27 -171.35(16)
C32 C9 C26 C27 -53.5(2)
C8 C9 C26 C27 70.0(2)
C31 C26 C27 C28 2.8(3)
C9 C26 C27 C28 -177.49(18)
C26 C27 C28 C29 -1.8(3)
C27 C28 C29 C30 -0.5(3)
C28 C29 C30 C31 1.5(3)
C27 C26 C31 C30 -1.8(3)
C9 C26 C31 C30 178.58(19)
C29 C30 C31 C26 -0.4(3)
O3 Si1 C33 C34 -76.90(16)
C1 Si1 C33 C34 179.91(15)
C37 Si1 C33 C34 45.71(18)
O3 Si1 C33 C35 43.42(17)
C1 Si1 C33 C35 -59.77(17)
C37 Si1 C33 C35 166.03(14)
O3 Si1 C33 C36 161.82(14)
C1 Si1 C33 C36 58.63(16)
C37 Si1 C33 C36 -75.57(17)
O3 Si1 C37 C38 174.49(15)
C33 Si1 C37 C38 50.09(19)
C1 Si1 C37 C38 -81.76(17)
O3 Si1 C37 C40 -64.58(15)
C33 Si1 C37 C40 171.03(13)
C1 Si1 C37 C40 39.17(17)
O3 Si1 C37 C39 52.31(15)
C33 Si1 C37 C39 -72.08(16)
C1 Si1 C37 C39 156.07(13)
